data_7229264
loop_
_publ_author_name
'Zhang, Liang'
'Liu, Jie'
'Gao, Junkuo'
'Lu, Rong'
'Liu, Fang'

_publ_section_title
;
 Adjustment of the solid fluorescence of a chalcone derivative through
 controlling steric hindrance
;
_journal_issue 73
_journal_name_full 'RSC Adv.'
_journal_page_first 46354
_journal_paper_doi 10.1039/C7RA09122B
_journal_volume 7
_journal_year 2017
_chemical_formula_sum 'C28 H22 O2'
_chemical_formula_weight 390.45
_space_group_crystal_system orthorhombic
_space_group_IT_number 29
_space_group_name_Hall 'P 2c -2ac'
_space_group_name_H-M_alt 'P c a 21'
_symmetry_space_group_name_Hall 'P 2c -2ac'
_symmetry_space_group_name_H-M 'P c a 21'
_atom_sites_solution_hydrogens geom
_audit_creation_method SHELXL-2014/7
_audit_update_record
;
2017-07-26 deposited with the CCDC.
2017-09-26 downloaded from the CCDC.
;
_cell_angle_alpha 90
_cell_angle_beta 90
_cell_angle_gamma 90
_cell_formula_units_Z 16
_cell_length_a 18.544(2)
_cell_length_b 15.174(2)
_cell_length_c 28.663(3)
_cell_measurement_reflns_used 4470
_cell_measurement_temperature 296(2)
_cell_measurement_theta_max 22.18
_cell_measurement_theta_min 2.68
_cell_volume 8065.4(16)
_computing_cell_refinement 'Bruker SAINT'
_computing_data_collection 'Bruker APEX3'
_computing_data_reduction 'Bruker SAINT'
_computing_molecular_graphics 'Bruker SHELXTL'
_computing_publication_material 'Bruker SHELXTL'
_computing_structure_refinement 'SHELXL-2014 (Sheldrick 2014)'
_computing_structure_solution 'SHELXS-97 (Sheldrick 2008)'
_diffrn_ambient_temperature 296(2)
_diffrn_measured_fraction_theta_full 0.997
_diffrn_measured_fraction_theta_max 0.997
_diffrn_measurement_device_type 'Bruker APEX-II CCD'
_diffrn_measurement_method '\f and \w scans'
_diffrn_radiation_type MoK\a
_diffrn_radiation_wavelength 0.71073
_diffrn_reflns_av_R_equivalents 0.1204
_diffrn_reflns_av_unetI/netI 0.0905
_diffrn_reflns_Laue_measured_fraction_full 0.997
_diffrn_reflns_Laue_measured_fraction_max 0.997
_diffrn_reflns_limit_h_max 18
_diffrn_reflns_limit_h_min -17
_diffrn_reflns_limit_k_max 15
_diffrn_reflns_limit_k_min -15
_diffrn_reflns_limit_l_max 28
_diffrn_reflns_limit_l_min -28
_diffrn_reflns_number 36433
_diffrn_reflns_point_group_measured_fraction_full 0.997
_diffrn_reflns_point_group_measured_fraction_max 0.997
_diffrn_reflns_theta_full 21.034
_diffrn_reflns_theta_max 21.034
_diffrn_reflns_theta_min 2.309
_exptl_absorpt_coefficient_mu 0.079
_exptl_absorpt_correction_T_max 0.7456
_exptl_absorpt_correction_T_min 0.6015
_exptl_absorpt_process_details multi-scan
_exptl_crystal_colour yellow
_exptl_crystal_density_diffrn 1.286
_exptl_crystal_description prism
_exptl_crystal_F_000 3296
_refine_diff_density_max 0.636
_refine_diff_density_min -0.246
_refine_diff_density_rms 0.072
_refine_ls_abs_structure_details
;
 Refined as an inversion twin.
;
_refine_ls_abs_structure_Flack -3(5)
_refine_ls_extinction_method none
_refine_ls_goodness_of_fit_ref 0.974
_refine_ls_hydrogen_treatment constr
_refine_ls_matrix_type full
_refine_ls_number_parameters 1040
_refine_ls_number_reflns 8676
_refine_ls_number_restraints 510
_refine_ls_restrained_S_all 127.374
_refine_ls_R_factor_all 0.1442
_refine_ls_R_factor_gt 0.0852
_refine_ls_shift/su_max 0.003
_refine_ls_shift/su_mean 0.000
_refine_ls_structure_factor_coef Fsqd
_refine_ls_weighting_details 'w=1/[\s^2^(Fo^2^)+(0.1734P)^2^+5.8953P] where P=(Fo^2^+2Fc^2^)/3'
_refine_ls_weighting_scheme calc
_refine_ls_wR_factor_gt 0.2181
_refine_ls_wR_factor_ref 0.2691
_reflns_Friedel_coverage 0.949
_reflns_Friedel_fraction_full 0.998
_reflns_Friedel_fraction_max 0.998
_reflns_number_gt 5368
_reflns_number_total 8676
_reflns_threshold_expression 'I > 2\s(I)'
_cod_data_source_file c7ra09122b2.cif
_cod_data_source_block a_a
_cod_database_code 7229264
_shelx_shelxl_version_number 2014/7
_shelx_space_group_comment
;
The symmetry employed for this shelxl refinement is uniquely defined
by the following loop, which should always be used as a source of
symmetry information in preference to the above space-group names.
They are only intended as comments.
;
_exptl_absorpt_special_details 'Bruker SADABS'

loop_
_space_group_symop_operation_xyz
'x, y, z'
'-x, -y, z+1/2'
'-x+1/2, y, z+1/2'
'x+1/2, -y, z'

loop_
_atom_site_label
_atom_site_type_symbol
_atom_site_fract_x
_atom_site_fract_y
_atom_site_fract_z
_atom_site_U_iso_or_equiv
_atom_site_adp_type
_atom_site_occupancy
_atom_site_site_symmetry_order
_atom_site_calc_flag
_atom_site_refinement_flags_posn
_atom_site_refinement_flags_adp
O1 O 0.2387(6) 0.3187(7) -0.7269(4) 0.066(4) Uani 1 1 d . U
C8 C 0.1694(4) 0.1593(5) -0.8734(4) 0.038(3) Uani 1 1 d DG U
C7 C 0.1453(5) 0.1474(6) -0.8279(4) 0.033(3) Uani 1 1 d DG U
C6 C 0.0925(5) 0.0849(6) -0.8184(3) 0.036(4) Uani 1 1 d DG U
C5 C 0.0638(4) 0.0343(5) -0.8543(4) 0.043(4) Uani 1 1 d DG U
H5 H 0.0285 -0.0075 -0.8479 0.052 Uiso 1 1 calc R U
C4 C 0.0879(5) 0.0462(6) -0.8998(4) 0.047(4) Uani 1 1 d DG U
H4 H 0.0688 0.0124 -0.9238 0.057 Uiso 1 1 calc R U
C3 C 0.1407(5) 0.1087(6) -0.9093(3) 0.038(4) Uani 1 1 d DG U
O8 O 0.4471(5) 0.4212(6) -0.2373(4) 0.043(2) Uani 1 1 d . U
O7 O 0.6225(7) 0.1812(7) -0.2861(4) 0.069(3) Uani 1 1 d . U
O6 O 0.2080(5) 0.5631(6) -0.2386(4) 0.040(3) Uani 1 1 d . U
O5 O 0.3631(7) 0.8320(8) -0.2840(4) 0.081(4) Uani 1 1 d . U
O4 O 0.3304(5) 0.0665(6) -0.7710(4) 0.043(2) Uani 1 1 d . U
O3 O 0.4812(7) 0.3314(8) -0.7266(4) 0.074(4) Uani 1 1 d . U
C1 C 0.2192(4) 0.1862(5) -0.9677(5) 0.058(5) Uani 1 1 d D U
H1 H 0.2368 0.1939 -0.9978 0.069 Uiso 1 1 calc R U
C9 C 0.2225(9) 0.2243(10) -0.8871(6) 0.050(4) Uani 1 1 d . U
H9 H 0.2427 0.2611 -0.8647 0.060 Uiso 1 1 calc R U
O2 O 0.0715(5) 0.0716(6) -0.7741(4) 0.046(3) Uani 1 1 d . U
C2 C 0.1599(4) 0.1188(5) -0.9558(5) 0.049(4) Uani 1 1 d D U
H2 H 0.1376 0.0859 -0.9791 0.058 Uiso 1 1 calc R U
C29 C 0.4824(9) 0.1860(11) -0.9595(6) 0.057(5) Uani 1 1 d . U
H29 H 0.4967 0.1982 -0.9899 0.068 Uiso 1 1 calc R U
C28 C 0.0174(5) -0.0452(6) -0.5327(3) 0.191(13) Uiso 1 1 d D .
H28A H 0.0507 -0.0831 -0.5463 0.229 Uiso 1 1 calc R U
H28B H 0.0109 -0.0456 -0.5005 0.229 Uiso 1 1 calc R U
C27 C -0.0211(5) 0.0099(5) -0.5593(3) 0.109(7) Uiso 1 1 d D .
H27 H -0.0551 0.0492 -0.5476 0.130 Uiso 1 1 calc R U
C36 C 0.4348(7) 0.1570(9) -0.8685(5) 0.032(3) Uani 1 1 d . U
C35 C 0.4062(7) 0.1454(9) -0.8212(5) 0.034(3) Uani 1 1 d . U
C34 C 0.3523(7) 0.0811(8) -0.8154(5) 0.033(3) Uani 1 1 d . U
C33 C 0.3242(7) 0.0338(9) -0.8526(5) 0.042(4) Uani 1 1 d . U
H33 H 0.2887 -0.0082 -0.8472 0.050 Uiso 1 1 calc R U
C32 C 0.3479(8) 0.0481(10) -0.8969(6) 0.052(4) Uani 1 1 d . U
H32 H 0.3279 0.0169 -0.9217 0.062 Uiso 1 1 calc R U
C31 C 0.4044(8) 0.1120(10) -0.9053(5) 0.042(4) Uani 1 1 d . U
C30 C 0.4285(9) 0.1259(11) -0.9513(6) 0.060(4) Uani 1 1 d . U
H30 H 0.4082 0.0947 -0.9759 0.072 Uiso 1 1 calc R U
C69 C 0.5728(7) 0.2285(9) -0.2969(5) 0.032(3) Uani 1 1 d . U
C68 C 0.5342(8) 0.2862(9) -0.2661(5) 0.043(4) Uani 1 1 d . U
H68 H 0.4946 0.3174 -0.2774 0.052 Uiso 1 1 calc R U
C67 C 0.5542(8) 0.2962(9) -0.2212(5) 0.041(4) Uani 1 1 d . U
H67 H 0.5948 0.2641 -0.2126 0.049 Uiso 1 1 calc R U
C66 C 0.6265(9) 0.2681(12) -0.0802(5) 0.055(5) Uani 1 1 d . U
H66 H 0.6617 0.2267 -0.0729 0.066 Uiso 1 1 calc R U
C65 C 0.6033(8) 0.2772(10) -0.1257(5) 0.046(4) Uani 1 1 d . U
H65 H 0.6248 0.2440 -0.1491 0.056 Uiso 1 1 calc R U
C64 C 0.5484(7) 0.3351(9) -0.1367(5) 0.038(4) Uani 1 1 d . U
C63 C 0.5236(7) 0.3477(8) -0.1850(5) 0.030(3) Uani 1 1 d . U
C62 C 0.4698(7) 0.4103(8) -0.1919(5) 0.032(3) Uani 1 1 d . U
C61 C 0.4394(7) 0.4591(9) -0.1548(5) 0.041(3) Uani 1 1 d . U
H61 H 0.4024 0.4990 -0.1606 0.049 Uiso 1 1 calc R U
C79 C 0.3336(8) 0.4529(8) -0.3702(5) 0.037(3) Uani 1 1 d . U
H79 H 0.2951 0.4254 -0.3850 0.044 Uiso 1 1 calc R U
C78 C 0.3374(7) 0.4507(8) -0.3231(5) 0.036(3) Uani 1 1 d . U
H78 H 0.3022 0.4207 -0.3062 0.043 Uiso 1 1 calc R U
C77 C 0.3932(7) 0.4925(9) -0.2996(5) 0.033(4) Uani 1 1 d . U
C76 C 0.4002(7) 0.4934(9) -0.2477(5) 0.034(4) Uani 1 1 d . U
H76A H 0.4209 0.5486 -0.2371 0.041 Uiso 1 1 calc R U
H76B H 0.3536 0.4854 -0.2329 0.041 Uiso 1 1 calc R U
C75 C 0.4962(7) 0.2799(9) -0.3664(5) 0.039(3) Uani 1 1 d . U
H75 H 0.4675 0.3111 -0.3455 0.047 Uiso 1 1 calc R U
C74 C 0.4797(8) 0.2813(9) -0.4142(5) 0.046(4) Uani 1 1 d . U
H74 H 0.4404 0.3127 -0.4256 0.056 Uiso 1 1 calc R U
C73 C 0.5244(9) 0.2340(10) -0.4440(6) 0.049(4) Uani 1 1 d . U
H73 H 0.5143 0.2336 -0.4758 0.059 Uiso 1 1 calc R U
C72 C 0.5834(8) 0.1873(11) -0.4278(6) 0.056(4) Uani 1 1 d . U
H72 H 0.6134 0.1571 -0.4482 0.067 Uiso 1 1 calc R U
C71 C 0.5963(9) 0.1869(11) -0.3806(6) 0.060(5) Uani 1 1 d . U
H71 H 0.6349 0.1542 -0.3693 0.072 Uiso 1 1 calc R U
C70 C 0.5555(7) 0.2319(8) -0.3500(5) 0.031(3) Uani 1 1 d . U
C85 C 0.3598(10) 0.6706(12) -0.0486(6) 0.067(5) Uani 1 1 d . U
H85 H 0.3767 0.6759 -0.0182 0.081 Uiso 1 1 calc R U
C84 C 0.3303(4) 0.4599(7) -0.4755(2) 0.067(5) Uani 1 1 d D U
H84A H 0.2926 0.4275 -0.4627 0.080 Uiso 1 1 calc R U
H84B H 0.3338 0.4667 -0.5076 0.080 Uiso 1 1 calc R U
C83 C 0.3798(4) 0.4967(6) -0.4475(2) 0.046(4) Uani 1 1 d D U
H83 H 0.4159 0.5280 -0.4626 0.056 Uiso 1 1 calc R U
C82 C 0.4438(8) 0.5376(9) -0.3271(6) 0.050(4) Uani 1 1 d . U
H82 H 0.4810 0.5686 -0.3128 0.060 Uiso 1 1 calc R U
C81 C 0.4391(8) 0.5366(10) -0.3750(5) 0.049(4) Uani 1 1 d . U
H81 H 0.4740 0.5655 -0.3926 0.059 Uiso 1 1 calc R U
C80 C 0.3850(8) 0.4946(9) -0.3968(5) 0.039(4) Uani 1 1 d . U
C89 C 0.2845(7) 0.6393(8) -0.1876(5) 0.029(3) Uani 1 1 d . U
C88 C 0.3112(8) 0.6537(9) -0.1409(5) 0.038(4) Uani 1 1 d . U
C87 C 0.3688(8) 0.7104(10) -0.1302(6) 0.047(4) Uani 1 1 d . U
H87 H 0.3912 0.7412 -0.1542 0.056 Uiso 1 1 calc R U
C86 C 0.3933(9) 0.7218(10) -0.0850(6) 0.051(4) Uani 1 1 d . U
H86 H 0.4302 0.7612 -0.0783 0.061 Uiso 1 1 calc R U
C94 C 0.3062(9) 0.6169(11) -0.0572(6) 0.055(4) Uani 1 1 d . U
H94 H 0.2846 0.5864 -0.0328 0.066 Uiso 1 1 calc R U
C93 C 0.2813(8) 0.6049(10) -0.1025(5) 0.038(4) Uani 1 1 d . U
C92 C 0.2268(9) 0.5444(9) -0.1132(5) 0.049(4) Uani 1 1 d . U
H92 H 0.2068 0.5126 -0.0887 0.059 Uiso 1 1 calc R U
C91 C 0.2019(8) 0.5293(9) -0.1553(5) 0.046(4) Uani 1 1 d . U
H91 H 0.1657 0.4877 -0.1599 0.055 Uiso 1 1 calc R U
C90 C 0.2311(8) 0.5779(9) -0.1942(5) 0.032(3) Uani 1 1 d . U
C100 C 0.2993(8) 0.8546(11) -0.4210(6) 0.054(4) Uani 1 1 d . U
H100 H 0.3028 0.9082 -0.4366 0.065 Uiso 1 1 calc R U
C101 C 0.2797(8) 0.7789(12) -0.4448(6) 0.053(5) Uani 1 1 d . U
H101 H 0.2698 0.7822 -0.4766 0.064 Uiso 1 1 calc R U
C102 C 0.2746(10) 0.6987(10) -0.4224(6) 0.060(5) Uani 1 1 d . U
H102 H 0.2624 0.6477 -0.4385 0.072 Uiso 1 1 calc R U
C103 C 0.2881(8) 0.6970(10) -0.3758(6) 0.052(4) Uani 1 1 d . U
H103 H 0.2843 0.6438 -0.3599 0.063 Uiso 1 1 calc R U
C104 C 0.1560(8) 0.4960(10) -0.2472(5) 0.042(4) Uani 1 1 d . U
H10A H 0.1101 0.5123 -0.2334 0.050 Uiso 1 1 calc R U
H10B H 0.1717 0.4409 -0.2334 0.050 Uiso 1 1 calc R U
C106 C 0.1430(8) 0.5579(10) -0.3274(6) 0.053(4) Uani 1 1 d . U
H106 H 0.1464 0.6136 -0.3140 0.064 Uiso 1 1 calc R U
C107 C 0.1329(9) 0.5508(11) -0.3745(6) 0.058(5) Uani 1 1 d . U
H107 H 0.1279 0.6018 -0.3922 0.070 Uiso 1 1 calc R U
C108 C 0.1298(8) 0.4726(14) -0.3959(6) 0.053(4) Uani 1 1 d . U
C109 C 0.1342(7) 0.3957(11) -0.3679(6) 0.050(4) Uani 1 1 d . U
H109 H 0.1298 0.3401 -0.3812 0.060 Uiso 1 1 calc R U
C110 C 0.1453(7) 0.4051(10) -0.3193(5) 0.040(3) Uani 1 1 d . U
H110 H 0.1507 0.3552 -0.3008 0.048 Uiso 1 1 calc R U
C111 C 0.1190(8) 0.4800(4) -0.4473(2) 0.068(5) Uiso 1 1 d D .
H111 H 0.1229 0.5351 -0.4613 0.081 Uiso 1 1 calc R U
C112 C 0.1037(10) 0.4099(4) -0.4739(3) 0.150(10) Uiso 1 1 d D .
H11A H 0.0996 0.3544 -0.4604 0.180 Uiso 1 1 calc R U
H11B H 0.0972 0.4168 -0.5059 0.180 Uiso 1 1 calc R U
C105 C 0.1481(7) 0.4858(9) -0.2996(5) 0.031(3) Uani 1 1 d . U
C99 C 0.3130(7) 0.8495(11) -0.3754(5) 0.047(4) Uani 1 1 d . U
H99 H 0.3269 0.9004 -0.3597 0.056 Uiso 1 1 calc R U
C98 C 0.3077(7) 0.7728(10) -0.3509(5) 0.036(4) Uani 1 1 d . U
C97 C 0.3241(9) 0.7697(10) -0.2987(5) 0.039(4) Uani 1 1 d . U
C96 C 0.2965(8) 0.7012(10) -0.2704(5) 0.044(4) Uani 1 1 d . U
H96 H 0.2669 0.6587 -0.2839 0.052 Uiso 1 1 calc R U
C95 C 0.3115(8) 0.6956(9) -0.2248(5) 0.033(4) Uani 1 1 d . U
H95 H 0.3462 0.7358 -0.2149 0.040 Uiso 1 1 calc R U
C17 C 0.1467(9) 0.2538(12) -0.5664(6) 0.055(5) Uani 1 1 d . U
H17 H 0.1376 0.2510 -0.5346 0.066 Uiso 1 1 calc R U
C16 C 0.1037(10) 0.2103(10) -0.5974(6) 0.057(4) Uani 1 1 d . U
H16 H 0.0649 0.1773 -0.5866 0.068 Uiso 1 1 calc R U
C15 C 0.1170(8) 0.2146(9) -0.6440(5) 0.045(4) Uani 1 1 d . U
H15 H 0.0866 0.1847 -0.6643 0.054 Uiso 1 1 calc R U
C14 C 0.1743(8) 0.2619(9) -0.6623(5) 0.034(3) Uani 1 1 d . U
C18 C 0.2020(9) 0.3005(11) -0.5830(6) 0.061(5) Uani 1 1 d . U
H18 H 0.2316 0.3297 -0.5618 0.074 Uiso 1 1 calc R U
C13 C 0.1929(9) 0.2702(11) -0.7112(6) 0.044(4) Uani 1 1 d . U
C12 C 0.1552(8) 0.2122(9) -0.7455(5) 0.038(4) Uani 1 1 d . U
H12 H 0.1153 0.1805 -0.7353 0.046 Uiso 1 1 calc R U
C11 C 0.1750(8) 0.2034(9) -0.7889(5) 0.036(4) Uani 1 1 d . U
H11 H 0.2144 0.2377 -0.7973 0.043 Uiso 1 1 calc R U
C10 C 0.2430(10) 0.2321(10) -0.9316(6) 0.058(5) Uani 1 1 d . U
H10 H 0.2778 0.2746 -0.9379 0.069 Uiso 1 1 calc R U
C19 C 0.2177(8) 0.3077(9) -0.6305(5) 0.042(4) Uani 1 1 d . U
H19 H 0.2561 0.3420 -0.6408 0.051 Uiso 1 1 calc R U
C26 C 0.0624(8) -0.0433(10) -0.6827(6) 0.054(4) Uani 1 1 d . U
H26 H 0.1008 -0.0731 -0.6964 0.065 Uiso 1 1 calc R U
C25 C 0.0558(9) -0.0442(10) -0.6358(6) 0.054(4) Uani 1 1 d . U
H25 H 0.0894 -0.0745 -0.6178 0.065 Uiso 1 1 calc R U
C24 C -0.0022(9) 0.0007(10) -0.6138(6) 0.044(4) Uani 1 1 d . U
C23 C -0.0502(8) 0.0452(10) -0.6426(6) 0.053(4) Uani 1 1 d . U
H23 H -0.0883 0.0765 -0.6295 0.064 Uiso 1 1 calc R U
C22 C -0.0418(8) 0.0434(10) -0.6907(6) 0.051(4) Uani 1 1 d . U
H22 H -0.0751 0.0723 -0.7095 0.062 Uiso 1 1 calc R U
C21 C 0.0145(7) 0.0001(8) -0.7107(5) 0.030(4) Uani 1 1 d . U
C20 C 0.0240(8) 0.0017(9) -0.7621(6) 0.041(4) Uani 1 1 d . U
H20A H 0.0439 -0.0540 -0.7726 0.049 Uiso 1 1 calc R U
H20B H -0.0223 0.0102 -0.7772 0.049 Uiso 1 1 calc R U
C39 C 0.4332(8) 0.2029(10) -0.7841(5) 0.042(4) Uani 1 1 d . U
H39 H 0.4675 0.2441 -0.7932 0.051 Uiso 1 1 calc R U
C38 C 0.5161(9) 0.2291(10) -0.9219(5) 0.057(4) Uani 1 1 d . U
H38 H 0.5548 0.2669 -0.9272 0.069 Uiso 1 1 calc R U
C37 C 0.4918(8) 0.2152(10) -0.8787(5) 0.048(4) Uani 1 1 d . U
H37 H 0.5136 0.2453 -0.8541 0.058 Uiso 1 1 calc R U
C49 C 0.2700(7) -0.0113(9) -0.7114(5) 0.032(4) Uani 1 1 d . U
C48 C 0.2779(7) -0.0065(9) -0.7621(5) 0.034(4) Uani 1 1 d . U
H48A H 0.2319 0.0061 -0.7767 0.041 Uiso 1 1 calc R U
H48B H 0.2962 -0.0618 -0.7744 0.041 Uiso 1 1 calc R U
C47 C 0.4378(8) 0.3517(10) -0.6356(5) 0.043(4) Uani 1 1 d . U
H47 H 0.4545 0.4012 -0.6514 0.052 Uiso 1 1 calc R U
C46 C 0.4213(8) 0.3577(12) -0.5870(6) 0.059(5) Uani 1 1 d . U
H46 H 0.4260 0.4115 -0.5717 0.071 Uiso 1 1 calc R U
C45 C 0.3988(9) 0.2853(12) -0.5628(6) 0.059(5) Uani 1 1 d . U
H45 H 0.3871 0.2885 -0.5313 0.071 Uiso 1 1 calc R U
C44 C 0.3941(9) 0.2082(12) -0.5869(6) 0.058(4) Uani 1 1 d . U
H44 H 0.3823 0.1571 -0.5707 0.070 Uiso 1 1 calc R U
C43 C 0.4063(8) 0.2023(10) -0.6356(5) 0.047(4) Uani 1 1 d . U
H43 H 0.3987 0.1495 -0.6512 0.056 Uiso 1 1 calc R U
C42 C 0.4291(7) 0.2743(10) -0.6589(5) 0.036(3) Uani 1 1 d . U
C41 C 0.4461(9) 0.2774(12) -0.7099(6) 0.049(4) Uani 1 1 d . U
C40 C 0.4154(7) 0.2044(9) -0.7397(5) 0.040(4) Uani 1 1 d . U
H40 H 0.3850 0.1620 -0.7271 0.048 Uiso 1 1 calc R U
C59 C 0.5202(7) 0.3877(9) -0.1005(5) 0.040(4) Uani 1 1 d . U
C58 C 0.5465(8) 0.3780(10) -0.0543(5) 0.050(4) Uani 1 1 d . U
H58 H 0.5274 0.4123 -0.0304 0.060 Uiso 1 1 calc R U
C57 C 0.5973(8) 0.3210(11) -0.0453(5) 0.056(4) Uani 1 1 d . U
H57 H 0.6143 0.3155 -0.0149 0.068 Uiso 1 1 calc R U
C56 C 0.2240(10) 0.0009(5) -0.5330(2) 0.125(8) Uiso 1 1 d D .
H56A H 0.2255 0.0602 -0.5411 0.150 Uiso 1 1 calc R U
H56B H 0.2163 -0.0155 -0.5021 0.150 Uiso 1 1 calc R U
C55 C 0.2329(9) -0.0611(5) -0.5658(2) 0.085(6) Uiso 1 1 d D .
H55 H 0.2313 -0.1202 -0.5574 0.102 Uiso 1 1 calc R U
C54 C 0.2640(8) -0.0977(10) -0.6915(6) 0.051(4) Uani 1 1 d . U
H54 H 0.2674 -0.1467 -0.7110 0.061 Uiso 1 1 calc R U
C53 C 0.2537(8) -0.1097(12) -0.6455(6) 0.056(4) Uani 1 1 d . U
H53 H 0.2520 -0.1665 -0.6332 0.067 Uiso 1 1 calc R U
C52 C 0.2454(8) -0.0365(13) -0.6159(6) 0.052(4) Uani 1 1 d . U
C51 C 0.2519(8) 0.0463(11) -0.6337(6) 0.053(4) Uani 1 1 d . U
H51 H 0.2480 0.0948 -0.6141 0.063 Uiso 1 1 calc R U
C50 C 0.2645(8) 0.0587(10) -0.6819(6) 0.048(4) Uani 1 1 d . U
H50 H 0.2690 0.1155 -0.6937 0.057 Uiso 1 1 calc R U
C60 C 0.4634(8) 0.4481(9) -0.1120(5) 0.044(4) Uani 1 1 d . U
H60 H 0.4426 0.4810 -0.0881 0.053 Uiso 1 1 calc R U

loop_
_atom_site_aniso_label
_atom_site_aniso_U_11
_atom_site_aniso_U_22
_atom_site_aniso_U_33
_atom_site_aniso_U_23
_atom_site_aniso_U_13
_atom_site_aniso_U_12
O1 0.082(9) 0.067(8) 0.049(7) -0.003(6) -0.002(6) -0.054(7)
C8 0.048(8) 0.027(8) 0.039(7) 0.004(6) -0.006(6) 0.000(6)
C7 0.038(8) 0.026(7) 0.034(7) -0.002(6) -0.006(6) -0.001(6)
C6 0.042(9) 0.029(8) 0.037(8) 0.004(6) -0.010(6) -0.002(6)
C5 0.051(9) 0.034(8) 0.045(8) -0.007(7) -0.007(7) -0.016(7)
C4 0.051(10) 0.046(9) 0.046(8) -0.009(7) -0.014(7) -0.004(7)
C3 0.050(9) 0.026(8) 0.039(8) 0.000(6) -0.003(6) 0.008(6)
O8 0.050(6) 0.044(6) 0.033(5) -0.004(4) -0.003(4) 0.014(5)
O7 0.088(8) 0.072(8) 0.047(6) -0.005(6) -0.001(6) 0.041(7)
O6 0.061(7) 0.036(6) 0.021(5) -0.001(4) 0.000(4) -0.017(5)
O5 0.124(11) 0.076(9) 0.044(7) 0.006(6) -0.016(7) -0.048(8)
O4 0.045(6) 0.039(6) 0.044(6) 0.001(4) 0.001(5) -0.002(5)
O3 0.106(10) 0.067(8) 0.049(6) -0.014(6) 0.020(7) -0.036(8)
C1 0.089(13) 0.040(10) 0.045(9) 0.007(8) 0.006(8) 0.022(9)
C9 0.069(11) 0.037(9) 0.044(8) -0.001(7) 0.001(7) -0.018(8)
O2 0.052(7) 0.036(6) 0.050(6) -0.006(5) 0.000(5) -0.023(5)
C2 0.055(10) 0.045(10) 0.046(8) -0.005(7) -0.011(7) 0.007(7)
C29 0.051(11) 0.064(11) 0.056(9) 0.016(8) 0.004(8) 0.007(9)
C36 0.039(8) 0.024(7) 0.032(7) 0.005(6) -0.001(6) 0.012(6)
C35 0.030(8) 0.029(8) 0.043(7) -0.003(6) -0.003(6) 0.004(6)
C34 0.036(8) 0.027(8) 0.037(8) 0.007(6) -0.006(6) 0.013(6)
C33 0.049(9) 0.040(9) 0.037(8) 0.001(7) -0.005(7) -0.009(7)
C32 0.057(10) 0.054(10) 0.045(8) -0.005(7) -0.007(7) 0.009(8)
C31 0.043(9) 0.049(9) 0.034(7) 0.002(7) 0.000(6) 0.012(7)
C30 0.073(12) 0.059(11) 0.048(9) -0.005(7) 0.001(7) 0.007(9)
C69 0.028(9) 0.028(8) 0.039(7) -0.009(6) 0.001(6) 0.007(7)
C68 0.040(9) 0.052(9) 0.038(8) 0.000(6) 0.007(6) 0.009(7)
C67 0.041(9) 0.041(9) 0.040(8) -0.009(7) -0.004(6) 0.007(7)
C66 0.055(10) 0.081(12) 0.029(8) 0.009(8) -0.011(7) 0.014(9)
C65 0.044(9) 0.056(10) 0.039(8) 0.004(7) 0.004(7) -0.004(7)
C64 0.042(9) 0.036(8) 0.035(7) -0.005(6) -0.006(6) 0.004(7)
C63 0.034(8) 0.025(7) 0.030(6) 0.005(5) 0.002(5) -0.009(6)
C62 0.034(8) 0.031(8) 0.030(7) 0.000(6) 0.004(6) 0.001(6)
C61 0.041(8) 0.048(9) 0.034(7) -0.003(7) 0.006(6) 0.002(7)
C79 0.041(8) 0.027(8) 0.043(8) 0.001(6) -0.007(6) 0.003(6)
C78 0.025(8) 0.034(8) 0.048(8) -0.001(7) 0.000(6) 0.004(6)
C77 0.023(9) 0.037(9) 0.040(8) 0.010(6) -0.007(6) 0.001(7)
C76 0.035(9) 0.031(9) 0.036(7) 0.004(6) -0.002(6) 0.013(7)
C75 0.030(8) 0.045(9) 0.043(8) -0.006(7) 0.003(6) -0.004(6)
C74 0.039(9) 0.055(10) 0.045(9) 0.001(7) 0.001(7) 0.004(7)
C73 0.054(11) 0.058(11) 0.035(7) 0.002(7) 0.011(7) -0.012(8)
C72 0.047(10) 0.071(11) 0.048(9) -0.014(8) 0.008(7) 0.013(8)
C71 0.059(10) 0.074(12) 0.048(9) -0.012(8) -0.004(7) 0.029(9)
C70 0.031(7) 0.019(7) 0.045(7) -0.002(6) 0.007(6) -0.009(6)
C85 0.084(13) 0.069(12) 0.049(9) -0.010(8) -0.023(9) 0.014(10)
C84 0.082(12) 0.097(14) 0.021(7) 0.010(8) -0.009(7) -0.010(10)
C83 0.056(10) 0.049(10) 0.034(7) 0.020(6) 0.010(6) 0.004(7)
C82 0.040(9) 0.045(9) 0.064(9) 0.009(7) -0.004(7) -0.009(7)
C81 0.037(8) 0.062(10) 0.048(8) 0.013(7) 0.003(6) 0.005(7)
C80 0.034(9) 0.043(10) 0.040(7) 0.007(7) 0.003(6) 0.019(7)
C89 0.042(8) 0.019(7) 0.027(6) -0.006(6) 0.004(5) 0.012(6)
C88 0.040(8) 0.035(9) 0.038(7) -0.006(6) -0.009(6) 0.008(6)
C87 0.047(10) 0.050(10) 0.043(8) 0.001(7) -0.011(7) 0.008(7)
C86 0.056(10) 0.051(10) 0.046(9) -0.012(8) -0.023(8) -0.006(8)
C94 0.060(10) 0.062(11) 0.044(9) -0.006(7) -0.004(7) 0.002(8)
C93 0.052(9) 0.044(9) 0.016(7) -0.009(6) -0.005(6) 0.005(7)
C92 0.078(11) 0.036(9) 0.032(8) 0.007(7) 0.012(7) -0.006(8)
C91 0.068(10) 0.038(9) 0.031(8) -0.003(7) 0.000(7) -0.002(7)
C90 0.049(9) 0.025(8) 0.023(7) 0.000(6) -0.005(6) 0.007(6)
C100 0.062(11) 0.051(10) 0.050(10) 0.016(8) 0.010(8) 0.001(8)
C101 0.046(10) 0.083(13) 0.031(8) 0.014(8) 0.001(7) 0.022(9)
C102 0.102(14) 0.043(9) 0.035(9) -0.003(7) 0.000(9) 0.007(8)
C103 0.063(11) 0.048(9) 0.046(9) 0.014(7) 0.005(8) 0.009(7)
C104 0.046(10) 0.044(9) 0.036(8) -0.002(7) -0.002(7) 0.002(7)
C106 0.058(12) 0.047(9) 0.055(9) 0.001(7) -0.002(7) 0.006(7)
C107 0.066(12) 0.058(11) 0.051(10) -0.003(8) 0.000(8) 0.024(8)
C108 0.041(10) 0.083(12) 0.035(8) 0.002(8) 0.003(7) 0.010(9)
C109 0.021(8) 0.060(10) 0.067(10) -0.029(8) 0.004(7) -0.009(7)
C110 0.021(8) 0.046(9) 0.053(8) 0.001(7) -0.002(6) -0.009(6)
C105 0.028(9) 0.029(8) 0.036(7) -0.005(6) -0.004(6) -0.001(6)
C99 0.039(9) 0.055(10) 0.047(8) 0.018(7) 0.010(7) 0.000(7)
C98 0.036(9) 0.037(9) 0.036(7) -0.010(6) 0.008(6) 0.000(7)
C97 0.056(11) 0.022(8) 0.039(8) 0.009(6) 0.002(7) 0.002(8)
C96 0.047(10) 0.040(9) 0.043(8) -0.013(7) -0.003(7) -0.002(7)
C95 0.038(9) 0.025(8) 0.036(7) -0.014(6) -0.004(6) 0.004(6)
C17 0.052(11) 0.070(12) 0.043(8) 0.017(8) 0.005(7) -0.011(9)
C16 0.066(11) 0.048(10) 0.056(10) -0.007(8) 0.014(8) 0.000(8)
C15 0.046(9) 0.043(9) 0.046(8) 0.001(7) 0.003(7) -0.008(7)
C14 0.041(9) 0.026(8) 0.037(7) -0.009(6) -0.005(6) -0.002(7)
C18 0.072(12) 0.064(12) 0.048(10) -0.012(8) -0.016(8) 0.001(9)
C13 0.049(11) 0.045(10) 0.039(8) 0.008(7) -0.004(7) -0.008(8)
C12 0.054(10) 0.029(8) 0.033(7) -0.004(6) -0.004(7) -0.024(7)
C11 0.030(8) 0.036(9) 0.042(8) 0.005(6) 0.002(6) -0.010(6)
C10 0.071(12) 0.041(9) 0.062(11) 0.003(8) 0.015(9) -0.009(8)
C19 0.036(9) 0.046(10) 0.045(8) 0.002(7) 0.003(6) -0.008(7)
C26 0.035(9) 0.063(11) 0.063(10) 0.005(8) 0.003(7) 0.006(7)
C25 0.044(10) 0.047(10) 0.072(10) 0.002(8) -0.010(8) 0.009(8)
C24 0.032(9) 0.041(9) 0.058(9) -0.002(7) -0.002(7) -0.017(7)
C23 0.043(9) 0.065(11) 0.052(9) -0.005(8) 0.003(7) 0.009(8)
C22 0.041(9) 0.057(10) 0.057(9) 0.008(8) 0.000(7) 0.011(8)
C21 0.026(8) 0.015(8) 0.049(8) -0.005(6) -0.009(6) -0.012(6)
C20 0.041(9) 0.023(8) 0.058(9) -0.007(6) -0.002(7) -0.014(7)
C39 0.033(9) 0.047(9) 0.047(8) -0.004(7) -0.006(7) 0.012(7)
C38 0.066(11) 0.064(11) 0.043(10) -0.001(8) 0.003(8) -0.002(8)
C37 0.045(9) 0.051(10) 0.049(9) 0.007(7) -0.001(7) 0.008(7)
C49 0.025(8) 0.035(9) 0.036(7) 0.010(7) -0.005(6) 0.015(6)
C48 0.021(8) 0.028(8) 0.053(9) 0.009(6) 0.003(6) 0.005(6)
C47 0.038(10) 0.045(9) 0.046(8) 0.017(7) 0.002(7) -0.015(7)
C46 0.045(11) 0.073(11) 0.059(10) -0.016(9) 0.003(8) 0.006(8)
C45 0.068(12) 0.064(12) 0.046(9) 0.012(8) 0.008(8) -0.011(9)
C44 0.054(11) 0.065(11) 0.055(10) 0.015(8) -0.002(8) 0.004(8)
C43 0.052(10) 0.049(9) 0.041(8) 0.002(7) -0.002(7) -0.009(7)
C42 0.032(9) 0.038(9) 0.038(7) -0.010(6) -0.001(6) 0.000(7)
C41 0.034(10) 0.059(11) 0.054(9) -0.008(7) -0.003(7) -0.007(8)
C40 0.055(10) 0.028(8) 0.037(8) -0.004(6) -0.001(7) -0.008(7)
C59 0.045(9) 0.044(9) 0.030(7) 0.002(6) 0.003(6) -0.002(7)
C58 0.056(10) 0.063(10) 0.031(8) -0.010(7) 0.005(7) -0.001(8)
C57 0.047(10) 0.086(13) 0.037(8) 0.003(8) -0.005(7) 0.016(9)
C54 0.045(10) 0.041(9) 0.067(9) 0.010(7) -0.005(7) -0.004(7)
C53 0.054(11) 0.065(10) 0.048(9) 0.009(8) -0.011(8) 0.000(8)
C52 0.019(8) 0.087(12) 0.049(9) 0.035(9) 0.003(7) 0.002(8)
C51 0.044(10) 0.073(11) 0.041(9) -0.013(8) -0.009(7) 0.027(8)
C50 0.046(10) 0.048(9) 0.050(9) 0.012(7) 0.006(7) 0.009(7)
C60 0.055(9) 0.041(9) 0.036(8) -0.008(6) 0.008(7) 0.001(7)

loop_
_atom_type_symbol
_atom_type_description
_atom_type_scat_dispersion_real
_atom_type_scat_dispersion_imag
_atom_type_scat_source
C C 0.0033 0.0016 'International Tables Vol C Tables 4.2.6.8 and 6.1.1.4'
O O 0.0106 0.0060 'International Tables Vol C Tables 4.2.6.8 and 6.1.1.4'
H H 0.0000 0.0000 'International Tables Vol C Tables 4.2.6.8 and 6.1.1.4'

loop_
_geom_angle_atom_site_label_1
_geom_angle_atom_site_label_2
_geom_angle_atom_site_label_3
_geom_angle
C7 C8 C3 120.0
C7 C8 C9 124.2(8)
C3 C8 C9 115.8(8)
C8 C7 C6 120.0
C8 C7 C11 120.3(8)
C6 C7 C11 119.6(8)
O2 C6 C7 119.6(7)
O2 C6 C5 120.4(7)
C7 C6 C5 120.0
C4 C5 C6 120.0
C4 C5 H5 120.0
C6 C5 H5 120.0
C5 C4 C3 120.0
C5 C4 H4 120.0
C3 C4 H4 120.0
C2 C3 C4 116.4(7)
C2 C3 C8 123.5(7)
C4 C3 C8 120.0
C62 O8 C76 118.3(9)
C90 O6 C104 119.4(10)
C34 O4 C48 118.4(10)
C10 C1 C2 114.5(12)
C10 C1 H1 122.8
C2 C1 H1 122.8
C10 C9 C8 120.9(14)
C10 C9 H9 119.6
C8 C9 H9 119.6
C6 O2 C20 121.4(10)
C3 C2 C1 118.0(10)
C3 C2 H2 121.0
C1 C2 H2 121.0
C30 C29 C38 120.1(15)
C30 C29 H29 119.9
C38 C29 H29 119.9
C27 C28 H28A 120.0
C27 C28 H28B 120.0
H28A C28 H28B 120.0
C28 C27 C24 112.5(9)
C28 C27 H27 123.7
C24 C27 H27 123.7
C31 C36 C37 117.3(13)
C31 C36 C35 120.0(13)
C37 C36 C35 122.6(13)
C34 C35 C39 124.8(13)
C34 C35 C36 116.7(12)
C39 C35 C36 118.4(12)
O4 C34 C33 121.7(12)
O4 C34 C35 115.9(12)
C33 C34 C35 122.4(12)
C32 C33 C34 120.9(14)
C32 C33 H33 119.5
C34 C33 H33 119.5
C33 C32 C31 119.7(14)
C33 C32 H32 120.1
C31 C32 H32 120.1
C36 C31 C30 120.8(15)
C36 C31 C32 120.0(13)
C30 C31 C32 119.2(14)
C29 C30 C31 119.5(15)
C29 C30 H30 120.3
C31 C30 H30 120.3
O7 C69 C68 125.9(14)
O7 C69 C70 115.3(12)
C68 C69 C70 118.6(13)
C67 C68 C69 121.2(14)
C67 C68 H68 119.4
C69 C68 H68 119.4
C68 C67 C63 130.6(14)
C68 C67 H67 114.7
C63 C67 H67 114.7
C65 C66 C57 120.0(15)
C65 C66 H66 120.0
C57 C66 H66 120.0
C66 C65 C64 120.7(14)
C66 C65 H65 119.6
C64 C65 H65 119.6
C65 C64 C59 117.7(12)
C65 C64 C63 122.0(12)
C59 C64 C63 120.2(12)
C62 C63 C67 124.0(12)
C62 C63 C64 116.6(11)
C67 C63 C64 119.5(12)
O8 C62 C63 115.8(10)
O8 C62 C61 121.7(11)
C63 C62 C61 122.5(11)
C60 C61 C62 120.0(13)
C60 C61 H61 120.0
C62 C61 H61 120.0
C78 C79 C80 121.9(14)
C78 C79 H79 119.0
C80 C79 H79 119.0
C79 C78 C77 120.7(13)
C79 C78 H78 119.6
C77 C78 H78 119.6
C78 C77 C82 116.7(13)
C78 C77 C76 123.5(13)
C82 C77 C76 119.8(13)
O8 C76 C77 104.6(10)
O8 C76 H76A 110.8
C77 C76 H76A 110.8
O8 C76 H76B 110.8
C77 C76 H76B 110.8
H76A C76 H76B 108.9
C70 C75 C74 120.4(13)
C70 C75 H75 119.8
C74 C75 H75 119.8
C73 C74 C75 117.6(14)
C73 C74 H74 121.2
C75 C74 H74 121.2
C72 C73 C74 122.0(14)
C72 C73 H73 119.0
C74 C73 H73 119.0
C71 C72 C73 118.1(14)
C71 C72 H72 121.0
C73 C72 H72 121.0
C70 C71 C72 122.8(15)
C70 C71 H71 118.6
C72 C71 H71 118.6
C71 C70 C75 119.1(13)
C71 C70 C69 120.3(13)
C75 C70 C69 120.5(12)
C94 C85 C86 121.7(15)
C94 C85 H85 119.2
C86 C85 H85 119.2
C83 C84 H84A 120.0
C83 C84 H84B 120.0
H84A C84 H84B 120.0
C84 C83 C80 129.4(9)
C84 C83 H83 115.3
C80 C83 H83 115.3
C81 C82 C77 120.8(14)
C81 C82 H82 119.6
C77 C82 H82 119.6
C80 C81 C82 121.1(14)
C80 C81 H81 119.4
C82 C81 H81 119.4
C81 C80 C79 118.6(13)
C81 C80 C83 120.3(13)
C79 C80 C83 121.1(13)
C90 C89 C88 118.5(12)
C90 C89 C95 123.1(12)
C88 C89 C95 118.2(12)
C87 C88 C93 116.2(12)
C87 C88 C89 123.7(14)
C93 C88 C89 120.0(12)
C86 C87 C88 121.9(15)
C86 C87 H87 119.0
C88 C87 H87 119.0
C87 C86 C85 118.1(15)
C87 C86 H86 121.0
C85 C86 H86 121.0
C85 C94 C93 120.8(16)
C85 C94 H94 119.6
C93 C94 H94 119.6
C94 C93 C92 122.1(14)
C94 C93 C88 121.2(14)
C92 C93 C88 116.7(11)
C91 C92 C93 124.8(14)
C91 C92 H92 117.6
C93 C92 H92 117.6
C92 C91 C90 119.3(14)
C92 C91 H91 120.3
C90 C91 H91 120.3
O6 C90 C89 117.8(12)
O6 C90 C91 121.5(12)
C89 C90 C91 120.7(12)
C99 C100 C101 119.0(16)
C99 C100 H100 120.5
C101 C100 H100 120.5
C102 C101 C100 121.4(15)
C102 C101 H101 119.3
C100 C101 H101 119.3
C103 C102 C101 117.5(16)
C103 C102 H102 121.3
C101 C102 H102 121.3
C102 C103 C98 122.2(15)
C102 C103 H103 118.9
C98 C103 H103 118.9
O6 C104 C105 108.0(11)
O6 C104 H10A 110.1
C105 C104 H10A 110.1
O6 C104 H10B 110.1
C105 C104 H10B 110.1
H10A C104 H10B 108.4
C105 C106 C107 121.7(15)
C105 C106 H106 119.2
C107 C106 H106 119.2
C108 C107 C106 121.9(16)
C108 C107 H107 119.1
C106 C107 H107 119.1
C107 C108 C109 118.0(14)
C107 C108 C111 113.0(15)
C109 C108 C111 129.0(16)
C110 C109 C108 118.8(15)
C110 C109 H109 120.6
C108 C109 H109 120.6
C105 C110 C109 120.6(14)
C105 C110 H110 119.7
C109 C110 H110 119.7
C112 C111 C108 122.1(10)
C112 C111 H111 118.9
C108 C111 H111 118.9
C111 C112 H11A 120.0
C111 C112 H11B 120.0
H11A C112 H11B 120.0
C110 C105 C106 118.9(14)
C110 C105 C104 120.8(13)
C106 C105 C104 120.3(13)
C100 C99 C98 122.7(17)
C100 C99 H99 118.7
C98 C99 H99 118.7
C99 C98 C103 117.2(14)
C99 C98 C97 121.1(14)
C103 C98 C97 121.7(14)
O5 C97 C96 124.5(14)
O5 C97 C98 114.7(13)
C96 C97 C98 120.8(14)
C95 C96 C97 122.0(14)
C95 C96 H96 119.0
C97 C96 H96 119.0
C96 C95 C89 132.9(14)
C96 C95 H95 113.6
C89 C95 H95 113.6
C18 C17 C16 118.4(15)
C18 C17 H17 120.8
C16 C17 H17 120.8
C15 C16 C17 120.7(16)
C15 C16 H16 119.7
C17 C16 H16 119.7
C16 C15 C14 122.5(15)
C16 C15 H15 118.8
C14 C15 H15 118.8
C15 C14 C19 116.8(13)
C15 C14 C13 126.4(14)
C19 C14 C13 116.7(14)
C17 C18 C19 123.2(15)
C17 C18 H18 118.4
C19 C18 H18 118.4
O1 C13 C14 125.5(15)
O1 C13 C12 116.1(14)
C14 C13 C12 118.4(14)
C11 C12 C13 123.9(14)
C11 C12 H12 118.1
C13 C12 H12 118.1
C12 C11 C7 131.5(12)
C12 C11 H11 114.2
C7 C11 H11 114.2
C1 C10 C9 127.2(15)
C1 C10 H10 116.4
C9 C10 H10 116.4
C18 C19 C14 118.5(14)
C18 C19 H19 120.8
C14 C19 H19 120.8
C25 C26 C21 122.1(15)
C25 C26 H26 118.9
C21 C26 H26 118.9
C26 C25 C24 120.4(15)
C26 C25 H25 119.8
C24 C25 H25 119.8
C23 C24 C25 116.9(15)
C23 C24 C27 113.3(13)
C25 C24 C27 129.7(14)
C22 C23 C24 120.7(14)
C22 C23 H23 119.7
C24 C23 H23 119.7
C21 C22 C23 120.9(14)
C21 C22 H22 119.5
C23 C22 H22 119.5
C22 C21 C26 118.9(14)
C22 C21 C20 120.2(14)
C26 C21 C20 120.9(14)
O2 C20 C21 109.0(11)
O2 C20 H20A 109.9
C21 C20 H20A 109.9
O2 C20 H20B 109.9
C21 C20 H20B 109.9
H20A C20 H20B 108.3
C40 C39 C35 128.9(15)
C40 C39 H39 115.6
C35 C39 H39 115.6
C37 C38 C29 119.1(16)
C37 C38 H38 120.4
C29 C38 H38 120.4
C38 C37 C36 123.0(15)
C38 C37 H37 118.5
C36 C37 H37 118.5
C50 C49 C54 117.6(13)
C50 C49 C48 125.8(13)
C54 C49 C48 116.5(13)
C49 C48 O4 105.7(11)
C49 C48 H48A 110.6
O4 C48 H48A 110.6
C49 C48 H48B 110.6
O4 C48 H48B 110.6
H48A C48 H48B 108.7
C42 C47 C46 120.5(14)
C42 C47 H47 119.7
C46 C47 H47 119.7
C45 C46 C47 120.6(16)
C45 C46 H46 119.7
C47 C46 H46 119.7
C44 C45 C46 117.1(16)
C44 C45 H45 121.5
C46 C45 H45 121.5
C45 C44 C43 122.9(16)
C45 C44 H44 118.6
C43 C44 H44 118.6
C42 C43 C44 119.2(15)
C42 C43 H43 120.4
C44 C43 H43 120.4
C43 C42 C47 119.5(13)
C43 C42 C41 125.2(14)
C47 C42 C41 115.3(14)
O3 C41 C42 123.3(15)
O3 C41 C40 120.0(15)
C42 C41 C40 116.8(15)
C39 C40 C41 117.8(14)
C39 C40 H40 121.1
C41 C40 H40 121.1
C64 C59 C58 120.1(13)
C64 C59 C60 117.7(11)
C58 C59 C60 122.1(12)
C57 C58 C59 120.1(13)
C57 C58 H58 120.0
C59 C58 H58 120.0
C58 C57 C66 121.3(14)
C58 C57 H57 119.3
C66 C57 H57 119.3
C55 C56 H56A 120.0
C55 C56 H56B 120.0
H56A C56 H56B 120.0
C56 C55 C52 121.1(10)
C56 C55 H55 119.5
C52 C55 H55 119.5
C53 C54 C49 121.5(16)
C53 C54 H54 119.2
C49 C54 H54 119.2
C54 C53 C52 120.0(16)
C54 C53 H53 120.0
C52 C53 H53 120.0
C51 C52 C53 119.6(14)
C51 C52 C55 126.9(16)
C53 C52 C55 113.4(14)
C52 C51 C50 120.2(15)
C52 C51 H51 119.9
C50 C51 H51 119.9
C49 C50 C51 121.0(15)
C49 C50 H50 119.5
C51 C50 H50 119.5
C61 C60 C59 122.9(12)
C61 C60 H60 118.6
C59 C60 H60 118.6

loop_
_geom_bond_atom_site_label_1
_geom_bond_atom_site_label_2
_geom_bond_distance
O1 C13 1.212(17)
C8 C7 1.3900
C8 C3 1.3900
C8 C9 1.449(16)
C7 C6 1.3900
C7 C11 1.509(15)
C6 O2 1.343(11)
C6 C5 1.3900
C5 C4 1.3900
C5 H5 0.9300
C4 C3 1.3900
C4 H4 0.9300
C3 C2 1.387(13)
O8 C62 1.379(14)
O8 C76 1.430(15)
O7 C69 1.208(16)
O6 C90 1.362(14)
O6 C104 1.424(16)
O5 C97 1.264(17)
O4 C34 1.356(15)
O4 C48 1.496(16)
O3 C41 1.151(17)
C1 C10 1.323(19)
C1 C2 1.5400(2)
C1 H1 0.9300
C9 C10 1.335(19)
C9 H9 0.9300
O2 C20 1.421(15)
C2 H2 0.9300
C29 C30 1.37(2)
C29 C38 1.41(2)
C29 H29 0.9300
C28 C27 1.34000(18)
C28 H28A 0.9300
C28 H28B 0.9300
C27 C24 1.605(18)
C27 H27 0.9300
C36 C31 1.379(19)
C36 C37 1.408(19)
C36 C35 1.466(18)
C35 C34 1.406(17)
C35 C39 1.463(19)
C34 C33 1.387(18)
C33 C32 1.361(18)
C33 H33 0.9300
C32 C31 1.45(2)
C32 H32 0.9300
C31 C30 1.406(19)
C30 H30 0.9300
C69 C68 1.435(19)
C69 C70 1.557(19)
C68 C67 1.348(18)
C68 H68 0.9300
C67 C63 1.419(18)
C67 H67 0.9300
C66 C65 1.379(18)
C66 C57 1.39(2)
C66 H66 0.9300
C65 C64 1.381(19)
C65 H65 0.9300
C64 C59 1.410(17)
C64 C63 1.469(17)
C63 C62 1.391(16)
C62 C61 1.414(17)
C61 C60 1.315(17)
C61 H61 0.9300
C79 C78 1.352(17)
C79 C80 1.376(19)
C79 H79 0.9300
C78 C77 1.387(18)
C78 H78 0.9300
C77 C82 1.405(19)
C77 C76 1.494(18)
C76 H76A 0.9700
C76 H76B 0.9700
C75 C70 1.401(18)
C75 C74 1.404(18)
C75 H75 0.9300
C74 C73 1.388(19)
C74 H74 0.9300
C73 C72 1.38(2)
C73 H73 0.9300
C72 C71 1.374(18)
C72 H72 0.9300
C71 C70 1.344(19)
C71 H71 0.9300
C85 C94 1.31(2)
C85 C86 1.44(2)
C85 H85 0.9300
C84 C83 1.34000(18)
C84 H84A 0.9300
C84 H84B 0.9300
C83 C80 1.456(16)
C83 H83 0.9300
C82 C81 1.374(19)
C82 H82 0.9300
C81 C80 1.34(2)
C81 H81 0.9300
C89 C90 1.374(18)
C89 C88 1.443(18)
C89 C95 1.455(19)
C88 C87 1.41(2)
C88 C93 1.437(19)
C87 C86 1.383(19)
C87 H87 0.9300
C86 H86 0.9300
C94 C93 1.390(18)
C94 H94 0.9300
C93 C92 1.40(2)
C92 C91 1.312(18)
C92 H92 0.9300
C91 C90 1.443(19)
C91 H91 0.9300
C100 C99 1.334(19)
C100 C101 1.38(2)
C100 H100 0.9300
C101 C102 1.38(2)
C101 H101 0.9300
C102 C103 1.358(18)
C102 H102 0.9300
C103 C98 1.401(19)
C103 H103 0.9300
C104 C105 1.518(18)
C104 H10A 0.9700
C104 H10B 0.9700
C106 C105 1.357(18)
C106 C107 1.37(2)
C106 H106 0.9300
C107 C108 1.34(2)
C107 H107 0.9300
C108 C109 1.42(2)
C108 C111 1.491(17)
C109 C110 1.414(18)
C109 H109 0.9300
C110 C105 1.349(18)
C110 H110 0.9300
C111 C112 1.3400(2)
C111 H111 0.9300
C112 H11A 0.9300
C112 H11B 0.9300
C99 C98 1.363(19)
C99 H99 0.9300
C98 C97 1.53(2)
C97 C96 1.41(2)
C96 C95 1.342(18)
C96 H96 0.9300
C95 H95 0.9300
C17 C18 1.33(2)
C17 C16 1.36(2)
C17 H17 0.9300
C16 C15 1.360(19)
C16 H16 0.9300
C15 C14 1.385(19)
C15 H15 0.9300
C14 C19 1.400(19)
C14 C13 1.447(19)
C18 C19 1.40(2)
C18 H18 0.9300
C13 C12 1.49(2)
C12 C11 1.303(18)
C12 H12 0.9300
C11 H11 0.9300
C10 H10 0.9300
C19 H19 0.9300
C26 C25 1.35(2)
C26 C21 1.367(19)
C26 H26 0.9300
C25 C24 1.42(2)
C25 H25 0.9300
C24 C23 1.39(2)
C23 C22 1.39(2)
C23 H23 0.9300
C22 C21 1.359(18)
C22 H22 0.9300
C21 C20 1.483(19)
C20 H20A 0.9700
C20 H20B 0.9700
C39 C40 1.314(18)
C39 H39 0.9300
C38 C37 1.337(18)
C38 H38 0.9300
C37 H37 0.9300
C49 C50 1.359(19)
C49 C54 1.434(19)
C49 C48 1.464(18)
C48 H48A 0.9700
C48 H48B 0.9700
C47 C42 1.362(19)
C47 C46 1.43(2)
C47 H47 0.9300
C46 C45 1.36(2)
C46 H46 0.9300
C45 C44 1.36(2)
C45 H45 0.9300
C44 C43 1.416(19)
C44 H44 0.9300
C43 C42 1.349(18)
C43 H43 0.9300
C42 C41 1.50(2)
C41 C40 1.51(2)
C40 H40 0.9300
C59 C58 1.419(18)
C59 C60 1.436(18)
C58 C57 1.305(19)
C58 H58 0.9300
C57 H57 0.9300
C56 C55 1.3400(2)
C56 H56A 0.9300
C56 H56B 0.9300
C55 C52 1.503(16)
C55 H55 0.9300
C54 C53 1.35(2)
C54 H54 0.9300
C53 C52 1.41(2)
C53 H53 0.9300
C52 C51 1.36(2)
C51 C50 1.415(19)
C51 H51 0.9300
C50 H50 0.9300
C60 H60 0.9300

loop_
_geom_torsion_atom_site_label_1
_geom_torsion_atom_site_label_2
_geom_torsion_atom_site_label_3
_geom_torsion_atom_site_label_4
_geom_torsion
C3 C8 C7 C6 0.0
C9 C8 C7 C6 178.1(11)
C3 C8 C7 C11 -178.7(9)
C9 C8 C7 C11 -0.6(13)
C8 C7 C6 O2 177.5(10)
C11 C7 C6 O2 -3.8(11)
C8 C7 C6 C5 0.0
C11 C7 C6 C5 178.7(9)
O2 C6 C5 C4 -177.5(10)
C7 C6 C5 C4 0.0
C6 C5 C4 C3 0.0
C5 C4 C3 C2 -177.7(8)
C5 C4 C3 C8 0.0
C7 C8 C3 C2 177.5(9)
C9 C8 C3 C2 -0.7(11)
C7 C8 C3 C4 0.0
C9 C8 C3 C4 -178.2(11)
C7 C8 C9 C10 -179.8(12)
C3 C8 C9 C10 -1.7(19)
C7 C6 O2 C20 -172.6(10)
C5 C6 O2 C20 4.9(15)
C4 C3 C2 C1 -178.9(6)
C8 C3 C2 C1 3.5(11)
C10 C1 C2 C3 -4.0(13)
C31 C36 C35 C34 5.8(19)
C37 C36 C35 C34 -176.1(12)
C31 C36 C35 C39 -171.8(12)
C37 C36 C35 C39 6(2)
C48 O4 C34 C33 3.9(17)
C48 O4 C34 C35 -174.7(10)
C39 C35 C34 O4 -7.3(18)
C36 C35 C34 O4 175.2(11)
C39 C35 C34 C33 174.1(13)
C36 C35 C34 C33 -3.4(18)
O4 C34 C33 C32 -178.7(12)
C35 C34 C33 C32 0(2)
C34 C33 C32 C31 1(2)
C37 C36 C31 C30 -2(2)
C35 C36 C31 C30 176.6(13)
C37 C36 C31 C32 177.0(12)
C35 C36 C31 C32 -5(2)
C33 C32 C31 C36 1(2)
C33 C32 C31 C30 179.8(13)
C38 C29 C30 C31 4(2)
C36 C31 C30 C29 -1(2)
C32 C31 C30 C29 -179.5(13)
O7 C69 C68 C67 4(2)
C70 C69 C68 C67 -169.6(12)
C69 C68 C67 C63 -178.7(14)
C57 C66 C65 C64 -3(2)
C66 C65 C64 C59 4(2)
C66 C65 C64 C63 178.6(13)
C68 C67 C63 C62 -10(2)
C68 C67 C63 C64 169.3(14)
C65 C64 C63 C62 -177.6(12)
C59 C64 C63 C62 -2.8(18)
C65 C64 C63 C67 3.1(19)
C59 C64 C63 C67 177.9(12)
C76 O8 C62 C63 -170.6(11)
C76 O8 C62 C61 10.2(17)
C67 C63 C62 O8 -0.6(18)
C64 C63 C62 O8 -179.9(10)
C67 C63 C62 C61 178.5(13)
C64 C63 C62 C61 -0.7(18)
O8 C62 C61 C60 -178.7(12)
C63 C62 C61 C60 2.2(19)
C80 C79 C78 C77 1(2)
C79 C78 C77 C82 1(2)
C79 C78 C77 C76 179.3(13)
C62 O8 C76 C77 173.6(10)
C78 C77 C76 O8 94.6(15)
C82 C77 C76 O8 -87.2(15)
C70 C75 C74 C73 0(2)
C75 C74 C73 C72 0(2)
C74 C73 C72 C71 2(2)
C73 C72 C71 C70 -2(3)
C72 C71 C70 C75 1(2)
C72 C71 C70 C69 179.8(15)
C74 C75 C70 C71 0(2)
C74 C75 C70 C69 -178.6(12)
O7 C69 C70 C71 -2(2)
C68 C69 C70 C71 171.9(14)
O7 C69 C70 C75 175.8(13)
C68 C69 C70 C75 -9.8(19)
C78 C77 C82 C81 -3(2)
C76 C77 C82 C81 179.0(13)
C77 C82 C81 C80 2(2)
C82 C81 C80 C79 1(2)
C82 C81 C80 C83 178.1(13)
C78 C79 C80 C81 -2(2)
C78 C79 C80 C83 -179.7(12)
C84 C83 C80 C81 -179.6(12)
C84 C83 C80 C79 -2.2(19)
C90 C89 C88 C87 175.7(13)
C95 C89 C88 C87 -9(2)
C90 C89 C88 C93 -1(2)
C95 C89 C88 C93 174.5(12)
C93 C88 C87 C86 -3(2)
C89 C88 C87 C86 -179.4(14)
C88 C87 C86 C85 3(2)
C94 C85 C86 C87 -2(2)
C86 C85 C94 C93 2(3)
C85 C94 C93 C92 176.4(15)
C85 C94 C93 C88 -3(2)
C87 C88 C93 C94 3(2)
C89 C88 C93 C94 179.5(14)
C87 C88 C93 C92 -176.3(13)
C89 C88 C93 C92 0(2)
C94 C93 C92 C91 -178.9(15)
C88 C93 C92 C91 0(2)
C93 C92 C91 C90 0(2)
C104 O6 C90 C89 176.1(12)
C104 O6 C90 C91 -2.4(19)
C88 C89 C90 O6 -178.0(11)
C95 C89 C90 O6 7(2)
C88 C89 C90 C91 0(2)
C95 C89 C90 C91 -174.4(12)
C92 C91 C90 O6 178.5(13)
C92 C91 C90 C89 0(2)
C99 C100 C101 C102 0(2)
C100 C101 C102 C103 1(2)
C101 C102 C103 C98 -1(2)
C90 O6 C104 C105 -172.5(11)
C105 C106 C107 C108 -2(3)
C106 C107 C108 C109 3(2)
C106 C107 C108 C111 -179.7(14)
C107 C108 C109 C110 -3(2)
C111 C108 C109 C110 179.6(14)
C108 C109 C110 C105 3.3(19)
C107 C108 C111 C112 -169.7(16)
C109 C108 C111 C112 7(3)
C109 C110 C105 C106 -2.7(19)
C109 C110 C105 C104 176.7(12)
C107 C106 C105 C110 2(2)
C107 C106 C105 C104 -177.3(14)
O6 C104 C105 C110 136.0(13)
O6 C104 C105 C106 -44.6(18)
C101 C100 C99 C98 -1(2)
C100 C99 C98 C103 1(2)
C100 C99 C98 C97 179.9(13)
C102 C103 C98 C99 0(2)
C102 C103 C98 C97 -178.9(15)
C99 C98 C97 O5 -21(2)
C103 C98 C97 O5 157.2(14)
C99 C98 C97 C96 158.6(14)
C103 C98 C97 C96 -23(2)
O5 C97 C96 C95 -2(3)
C98 C97 C96 C95 178.2(13)
C97 C96 C95 C89 172.1(14)
C90 C89 C95 C96 -3(2)
C88 C89 C95 C96 -177.6(15)
C18 C17 C16 C15 0(3)
C17 C16 C15 C14 1(3)
C16 C15 C14 C19 -2(2)
C16 C15 C14 C13 179.8(15)
C16 C17 C18 C19 1(3)
C15 C14 C13 O1 172.2(16)
C19 C14 C13 O1 -6(3)
C15 C14 C13 C12 -10(2)
C19 C14 C13 C12 171.0(13)
O1 C13 C12 C11 9(2)
C14 C13 C12 C11 -168.6(14)
C13 C12 C11 C7 178.5(13)
C8 C7 C11 C12 170.4(13)
C6 C7 C11 C12 -8.2(19)
C2 C1 C10 C9 2(2)
C8 C9 C10 C1 1(3)
C17 C18 C19 C14 -2(2)
C15 C14 C19 C18 2(2)
C13 C14 C19 C18 -179.3(14)
C21 C26 C25 C24 0(2)
C26 C25 C24 C23 -1(2)
C26 C25 C24 C27 -179.4(13)
C28 C27 C24 C23 169.0(12)
C28 C27 C24 C25 -12.1(19)
C25 C24 C23 C22 1(2)
C27 C24 C23 C22 -179.6(13)
C24 C23 C22 C21 -2(2)
C23 C22 C21 C26 1(2)
C23 C22 C21 C20 -177.8(13)
C25 C26 C21 C22 0(2)
C25 C26 C21 C20 178.6(14)
C6 O2 C20 C21 176.4(11)
C22 C21 C20 O2 93.7(15)
C26 C21 C20 O2 -85.2(16)
C34 C35 C39 C40 3(2)
C36 C35 C39 C40 179.9(14)
C30 C29 C38 C37 -4(2)
C29 C38 C37 C36 2(2)
C31 C36 C37 C38 1(2)
C35 C36 C37 C38 -177.0(14)
C50 C49 C48 O4 41.8(18)
C54 C49 C48 O4 -141.5(11)
C34 O4 C48 C49 174.8(10)
C42 C47 C46 C45 2(2)
C47 C46 C45 C44 1(2)
C46 C45 C44 C43 -5(2)
C45 C44 C43 C42 5(2)
C44 C43 C42 C47 -2(2)
C44 C43 C42 C41 178.2(14)
C46 C47 C42 C43 -1(2)
C46 C47 C42 C41 178.3(13)
C43 C42 C41 O3 -160.5(17)
C47 C42 C41 O3 20(2)
C43 C42 C41 C40 19(2)
C47 C42 C41 C40 -160.9(13)
C35 C39 C40 C41 -173.8(13)
O3 C41 C40 C39 3(2)
C42 C41 C40 C39 -176.1(12)
C65 C64 C59 C58 -2(2)
C63 C64 C59 C58 -177.3(12)
C65 C64 C59 C60 179.8(13)
C63 C64 C59 C60 4.7(18)
C64 C59 C58 C57 1(2)
C60 C59 C58 C57 178.6(14)
C59 C58 C57 C66 0(2)
C65 C66 C57 C58 2(3)
C50 C49 C54 C53 0(2)
C48 C49 C54 C53 -177.3(13)
C49 C54 C53 C52 3(2)
C54 C53 C52 C51 -4(2)
C54 C53 C52 C55 178.9(13)
C56 C55 C52 C51 3(3)
C56 C55 C52 C53 179.9(16)
C53 C52 C51 C50 2(2)
C55 C52 C51 C50 179.2(14)
C54 C49 C50 C51 -1(2)
C48 C49 C50 C51 175.4(13)
C52 C51 C50 C49 0(2)
C62 C61 C60 C59 0(2)
C64 C59 C60 C61 -3(2)
C58 C59 C60 C61 178.7(14)
